data_7046320
loop_
_publ_author_name
'Niu, Haoyu'
'Mangan, Robert J.'
'Protchenko, Andrey V.'
'Phillips, Nicholas'
'Unkrig, Wiebke'
'Friedmann, Christian'
'Kolychev, Eugene L.'
'Tirfoin, R\'emi'
'Hicks, Jamie'
'Aldridge, Simon'

_publ_section_title
;
 Experimental and quantum chemical studies of anionic analogues of
 N-heterocyclic carbenes.
;
_journal_issue 22
_journal_name_full 'Dalton transactions (Cambridge, England : 2003)'
_journal_page_first 7445
_journal_page_last 7455
_journal_paper_doi 10.1039/c8dt01661e
_journal_volume 47
_journal_year 2018
_chemical_formula_moiety 'C54 H62 Al1 F27 N2 O3'
_chemical_formula_sum 'C54 H62 Al F27 N2 O3'
_chemical_formula_weight 1327.02
_space_group_IT_number 2
_space_group_name_Hall '-P 1'
_space_group_name_H-M_alt 'P -1'
_symmetry_cell_setting triclinic
_symmetry_space_group_name_Hall '-P 1'
_symmetry_space_group_name_H-M 'P -1'
_atom_sites_solution_hydrogens difmap
_atom_sites_solution_primary other
_audit_creation_date 2014-10-13
_audit_creation_method CRYSTALS_ver_14.43
_audit_update_record
;
2018-04-19 deposited with the CCDC.
2018-05-11 downloaded from the CCDC.
;
_cell_angle_alpha 76.2420(18)
_cell_angle_beta 76.8789(18)
_cell_angle_gamma 79.594(2)
_cell_formula_units_Z 2
_cell_length_a 10.7821(3)
_cell_length_b 15.9984(4)
_cell_length_c 19.1481(3)
_cell_measurement_reflns_used 26059
_cell_measurement_temperature 150
_cell_measurement_theta_max 76
_cell_measurement_theta_min 3
_cell_volume 3096.33(13)
_computing_cell_refinement 'CrysAlis, (Oxford Diffraction, 2002)'
_computing_data_collection 'SuperNova, (Oxford Diffraction, 2010)'
_computing_data_reduction 'CrysAlis, (Oxford Diffraction, 2002)'
_computing_molecular_graphics 'CAMERON (Watkin et al., 1996)'
_computing_publication_material 'CRYSTALS (Betteridge et al., 2003)'
_computing_structure_refinement 'CRYSTALS (Betteridge et al., 2003)'
_computing_structure_solution 'Superflip (Palatinus & Chapuis, 2007)'
_diffrn_ambient_temperature 150
_diffrn_measured_fraction_theta_full 0.997
_diffrn_measured_fraction_theta_max 0.993
_diffrn_measurement_device Area
_diffrn_measurement_device_type 'Oxford Diffraction SuperNova'
_diffrn_measurement_method \w
_diffrn_radiation_monochromator graphite
_diffrn_radiation_type 'Cu K\a'
_diffrn_radiation_wavelength 1.54180
_diffrn_reflns_av_R_equivalents 0.021
_diffrn_reflns_limit_h_max 13
_diffrn_reflns_limit_h_min -13
_diffrn_reflns_limit_k_max 20
_diffrn_reflns_limit_k_min -19
_diffrn_reflns_limit_l_max 24
_diffrn_reflns_limit_l_min 0
_diffrn_reflns_number 12876
_diffrn_reflns_theta_full 74.673
_diffrn_reflns_theta_max 76.197
_diffrn_reflns_theta_min 3.353
_diffrn_standards_number 0
_exptl_absorpt_coefficient_mu 1.409
_exptl_absorpt_correction_T_max 0.84
_exptl_absorpt_correction_T_min 0.77
_exptl_absorpt_correction_type multi-scan
_exptl_absorpt_process_details 'CrysAlis, (Oxford Diffraction, 2002)'
_exptl_crystal_colour colourless
_exptl_crystal_density_diffrn 1.423
_exptl_crystal_density_method 'not measured'
_exptl_crystal_description needle
_exptl_crystal_F_000 1360
_exptl_crystal_size_max 0.210
_exptl_crystal_size_mid 0.150
_exptl_crystal_size_min 0.120
_refine_diff_density_max 1.20
_refine_diff_density_min -0.74
_refine_ls_extinction_method None
_refine_ls_goodness_of_fit_ref 0.9425
_refine_ls_hydrogen_treatment constr
_refine_ls_matrix_type full
_refine_ls_number_parameters 1056
_refine_ls_number_reflns 12828
_refine_ls_number_restraints 2148
_refine_ls_R_factor_all 0.1083
_refine_ls_R_factor_gt 0.1037
_refine_ls_shift/su_max 0.0042008
_refine_ls_shift/su_mean 0.0000938
_refine_ls_structure_factor_coef Fsqd
_refine_ls_weighting_details
;
 Method, part 1, Chebychev polynomial, (Watkin, 1994, Prince, 1982) 
 [weight] = 1.0/[A~0~*T~0~(x)+A~1~*T~1~(x) ... +A~n-1~]*T~n-1~(x)] 
 where A~i~ are the Chebychev coefficients listed below and x= Fcalc/Fmax 
 Method = Robust Weighting (Prince, 1982) 
 W = [weight] * [1-(deltaF/6*sigmaF)^2^]^2^ 
 A~i~ are: 
 0.325E+04 0.538E+04 0.318E+04 0.125E+04 248. 
;
_refine_ls_weighting_scheme calc
_refine_ls_wR_factor_all 0.2420
_refine_ls_wR_factor_gt 0.2394
_refine_ls_wR_factor_ref 0.2420
_reflns_limit_h_max 13
_reflns_limit_h_min -13
_reflns_limit_k_max 20
_reflns_limit_k_min -19
_reflns_limit_l_max 24
_reflns_limit_l_min 0
_reflns_number_gt 11788
_reflns_number_total 12876
_reflns_threshold_expression I>2.0\s(I)
_oxford_diffrn_Wilson_B_factor 3.48
_oxford_diffrn_Wilson_scale 0.07
_oxford_refine_ls_r_factor_ref 0.1083
_oxford_refine_ls_scale 4.57(8)
_oxford_reflns_number_all 12828
_oxford_reflns_threshold_expression_ref I>-3.0\s(I)
_oxford_structure_analysis_title '307WURT14 in P -1'
_cod_data_source_file c8dt01661e2.cif
_cod_data_source_block 307WURT14
_cod_depositor_comments
;
The following automatic conversions were performed:

'_atom_sites_solution_primary' value 'Other' changed to 'other'
according to
/home/data/users/saulius/crontab/automatic-downloads/rss-feeds/RSC/lib/dictionaries/cif_core.dic
dictionary named 'cif_core.dic' version 2.4.2 from 2011-04-26.

Automatic conversion script
Id: cif_fix_values 4973 2017-02-22 13:04:09Z antanas 

 Adding full bibliography for 7046314--7046326.cif.
;
_cod_original_sg_symbol_Hall '-P 1 '
_cod_original_sg_symbol_H-M 'P -1 '
_cod_original_formula_sum 'C54 H62 Al1 F27 N2 O3'
_cod_database_code 7046320

loop_
_symmetry_equiv_pos_as_xyz
x,y,z
-x,-y,-z

loop_
_atom_site_label
_atom_site_type_symbol
_atom_site_fract_x
_atom_site_fract_y
_atom_site_fract_z
_atom_site_U_iso_or_equiv
_atom_site_occupancy
_atom_site_adp_type
_atom_site_refinement_flags_posn
_atom_site_refinement_flags_occupancy
_atom_site_disorder_assembly
_atom_site_disorder_group
Al1 Al 0.27314(9) 0.55759(6) 0.22796(5) 0.0303 1.0000 Uani . . . .
O2 O 0.2057(2) 0.62917(15) 0.28550(12) 0.0453 1.0000 Uani D . . .
C3 C 0.13226(16) 0.64944(12) 0.34988(9) 0.0625 1.0000 Uani D . . .
C4 C 0.0050(3) 0.6151(2) 0.36375(13) 0.0726 0.569(4) Uani D P 1 1
C5 C 0.0424(3) 0.5786(2) 0.38599(15) 0.0731 0.431(4) Uani D P 1 2
F6 F -0.0489(6) 0.6035(3) 0.4401(3) 0.0852 0.431(4) Uani D P 1 2
F7 F -0.0614(4) 0.6188(3) 0.4315(3) 0.0793 0.569(4) Uani D P 1 1
F8 F -0.0161(6) 0.5622(4) 0.3373(3) 0.0717 0.431(4) Uani D P 1 2
F9 F 0.0223(4) 0.5321(4) 0.3568(3) 0.0880 0.569(4) Uani D P 1 1
F10 F -0.0667(4) 0.6603(4) 0.3173(3) 0.0906 0.569(4) Uani D P 1 1
F11 F -0.0443(6) 0.7334(4) 0.3007(4) 0.0892 0.431(4) Uani D P 1 2
C12 C 0.0531(3) 0.7382(2) 0.33170(14) 0.0794 0.431(4) Uani D P 1 2
C13 C 0.1111(3) 0.7485(2) 0.34117(14) 0.0856 0.569(4) Uani D P 1 1
F14 F 0.0770(6) 0.7881(3) 0.2767(3) 0.0992 0.569(4) Uani D P 1 1
F15 F 0.1246(5) 0.7950(3) 0.2853(4) 0.0868 0.431(4) Uani D P 1 2
F16 F 0.2187(5) 0.7783(3) 0.3438(3) 0.0999 0.569(4) Uani D P 1 1
F17 F 0.2797(6) 0.7214(5) 0.3778(3) 0.0919 0.431(4) Uani D P 1 2
C18 C 0.2218(3) 0.6514(2) 0.40009(16) 0.0799 0.431(4) Uani D P 1 2
F19 F 0.3293(5) 0.6191(4) 0.3933(2) 0.0957 0.569(4) Uani D P 1 1
C20 C 0.2053(2) 0.6066(2) 0.41258(14) 0.0806 0.569(4) Uani D P 1 1
F21 F 0.3142(6) 0.5814(5) 0.4023(3) 0.0897 0.431(4) Uani D P 1 2
F22 F 0.2016(5) 0.5226(3) 0.4307(2) 0.0974 0.569(4) Uani D P 1 1
F23 F 0.1079(5) 0.5043(4) 0.4145(4) 0.0991 0.431(4) Uani D P 1 2
F24 F 0.1580(4) 0.6512(5) 0.4684(3) 0.0995 0.431(4) Uani D P 1 2
F25 F 0.1546(4) 0.6391(3) 0.4723(2) 0.1039 0.569(4) Uani D P 1 1
F26 F 0.0029(6) 0.7705(3) 0.3920(3) 0.1019 0.431(4) Uani D P 1 2
F27 F 0.0181(5) 0.7736(3) 0.3944(3) 0.1091 0.569(4) Uani D P 1 1
O28 O 0.3658(3) 0.6151(2) 0.15078(14) 0.0446 1.0000 Uani . . . .
C29 C 0.4465(3) 0.6751(3) 0.12303(17) 0.0499 1.0000 Uani D . . .
C30 C 0.5551(4) 0.6365(4) 0.0645(3) 0.0621 1.0000 Uani . . . .
F31 F 0.5079(3) 0.5988(2) 0.02407(15) 0.0653 1.0000 Uani . . . .
F32 F 0.6384(3) 0.5772(2) 0.0976(2) 0.0907 1.0000 Uani . . . .
F33 F 0.6210(3) 0.6982(2) 0.0204(2) 0.0842 1.0000 Uani . . . .
C34 C 0.3743(5) 0.7605(3) 0.0826(3) 0.0572 1.0000 Uani . . . .
F35 F 0.4407(4) 0.8273(2) 0.0665(2) 0.0797 1.0000 Uani . . . .
F36 F 0.3509(3) 0.74880(19) 0.02050(16) 0.0701 1.0000 Uani . . . .
F37 F 0.2623(3) 0.7811(2) 0.1238(2) 0.0826 1.0000 Uani . . . .
C38 C 0.4869(5) 0.7056(3) 0.1853(3) 0.0670 0.431(4) Uani D P 1 2
C39 C 0.5166(4) 0.6880(3) 0.1801(2) 0.0670 0.569(4) Uani D P 1 1
F40 F 0.5055(8) 0.6398(5) 0.2405(3) 0.0698 0.431(4) Uani D P 1 2
F41 F 0.5526(6) 0.6124(4) 0.2226(3) 0.0684 0.569(4) Uani D P 1 1
F42 F 0.5963(7) 0.7409(6) 0.1609(4) 0.0798 0.431(4) Uani D P 1 2
F43 F 0.6226(6) 0.7256(5) 0.1481(4) 0.0800 0.569(4) Uani D P 1 1
F44 F 0.3964(8) 0.7654(5) 0.2122(4) 0.0684 0.431(4) Uani D P 1 2
F45 F 0.4413(6) 0.7386(5) 0.2238(3) 0.0751 0.569(4) Uani D P 1 1
O46 O 0.1590(2) 0.52158(14) 0.19760(12) 0.0455 1.0000 Uani D . . .
C47 C 0.08439(15) 0.52031(11) 0.14810(9) 0.0477 1.0000 Uani D . . .
C48 C -0.0112(3) 0.4548(2) 0.18476(15) 0.0555 0.431(4) Uani D P 1 2
C49 C 0.0129(3) 0.4420(2) 0.17662(15) 0.0677 0.569(4) Uani D P 1 1
F50 F -0.0721(6) 0.4685(4) 0.2499(3) 0.0700 0.431(4) Uani D P 1 2
F51 F -0.0417(5) 0.4362(3) 0.2470(3) 0.0740 0.569(4) Uani D P 1 1
F52 F -0.1003(6) 0.4605(4) 0.1442(3) 0.0632 0.431(4) Uani D P 1 2
F53 F -0.0806(6) 0.4463(3) 0.1393(3) 0.0817 0.569(4) Uani D P 1 1
F54 F 0.0480(5) 0.3742(3) 0.1937(4) 0.0692 0.431(4) Uani D P 1 2
F55 F 0.0914(5) 0.3690(3) 0.1705(3) 0.0824 0.569(4) Uani D P 1 1
C56 C 0.1728(3) 0.4928(2) 0.08033(19) 0.0567 0.431(4) Uani D P 1 2
C57 C 0.1738(2) 0.5140(2) 0.07353(16) 0.0585 0.569(4) Uani D P 1 1
F58 F 0.1072(5) 0.4636(5) 0.0413(3) 0.0652 0.431(4) Uani D P 1 2
F59 F 0.1129(4) 0.4910(4) 0.0284(3) 0.0723 0.569(4) Uani D P 1 1
F60 F 0.2763(5) 0.4555(4) 0.0817(2) 0.0715 0.569(4) Uani D P 1 1
F61 F 0.2647(7) 0.4300(5) 0.0988(3) 0.0726 0.431(4) Uani D P 1 2
F62 F 0.2154(5) 0.5906(4) 0.0397(2) 0.0702 0.569(4) Uani D P 1 1
F63 F 0.2294(7) 0.5596(4) 0.0360(3) 0.0703 0.431(4) Uani D P 1 2
C64 C -0.0102(3) 0.6041(2) 0.14110(15) 0.0656 0.569(4) Uani D P 1 1
C65 C 0.0121(3) 0.6120(2) 0.12734(17) 0.0518 0.431(4) Uani D P 1 2
F66 F -0.1053(5) 0.6018(3) 0.1989(3) 0.0825 0.569(4) Uani D P 1 1
F67 F -0.0873(6) 0.6290(3) 0.1812(3) 0.0804 0.431(4) Uani D P 1 2
F68 F -0.0347(7) 0.6210(3) 0.0669(4) 0.0594 0.431(4) Uani D P 1 2
F69 F -0.0624(6) 0.6172(3) 0.0816(3) 0.0736 0.569(4) Uani D P 1 1
F70 F 0.0479(5) 0.6731(3) 0.1355(3) 0.0791 0.569(4) Uani D P 1 1
F71 F 0.0883(5) 0.6720(3) 0.1151(4) 0.0595 0.431(4) Uani D P 1 2
C72 C 0.3747(4) 0.4573(2) 0.2807(2) 0.0401 1.0000 Uani . . . .
C73 C 0.4138(4) 0.3796(2) 0.24659(18) 0.0340 1.0000 Uani . . . .
N74 N 0.4714(3) 0.29982(17) 0.29564(14) 0.0262 1.0000 Uani . . . .
C75 C 0.4428(3) 0.28825(19) 0.37515(16) 0.0251 1.0000 Uani . . . .
C76 C 0.5265(3) 0.31476(19) 0.40916(17) 0.0265 1.0000 Uani . . . .
C77 C 0.4993(3) 0.3001(2) 0.48538(18) 0.0294 1.0000 Uani . . . .
C78 C 0.3937(3) 0.2610(2) 0.52703(17) 0.0289 1.0000 Uani . . . .
C79 C 0.3120(3) 0.2366(2) 0.49106(17) 0.0283 1.0000 Uani . . . .
C80 C 0.3344(3) 0.2496(2) 0.41459(17) 0.0266 1.0000 Uani . . . .
C81 C 0.2404(3) 0.2241(2) 0.37762(19) 0.0354 1.0000 Uani . . . .
C82 C 0.2066(7) 0.1342(4) 0.4107(3) 0.0770 1.0000 Uani . . . .
C83 C 0.1175(5) 0.2906(5) 0.3793(4) 0.0789 1.0000 Uani . . . .
C84 C 0.3647(4) 0.2455(3) 0.61053(18) 0.0362 1.0000 Uani . . . .
C85 C 0.4680(5) 0.1778(3) 0.6426(2) 0.0503 1.0000 Uani . . . .
C86 C 0.3530(4) 0.3295(3) 0.6367(2) 0.0464 1.0000 Uani . . . .
C87 C 0.6431(3) 0.3582(2) 0.36565(19) 0.0312 1.0000 Uani . . . .
C88 C 0.7663(4) 0.2964(3) 0.3743(3) 0.0537 1.0000 Uani . . . .
C89 C 0.6453(4) 0.4435(3) 0.3873(2) 0.0446 1.0000 Uani . . . .
C90 C 0.5401(3) 0.2352(2) 0.26785(17) 0.0275 1.0000 Uani . . . .
N91 N 0.5721(3) 0.23513(18) 0.19729(15) 0.0336 1.0000 Uani . . . .
C92 C 0.6375(4) 0.1557(2) 0.17355(19) 0.0370 1.0000 Uani . . . .
C93 C 0.7705(4) 0.1453(3) 0.1540(2) 0.0439 1.0000 Uani . . . .
C94 C 0.8298(5) 0.0686(3) 0.1309(3) 0.0568 1.0000 Uani . . . .
C95 C 0.7613(6) 0.0057(4) 0.1271(4) 0.0724 1.0000 Uani D . . .
C96 C 0.6293(5) 0.0189(3) 0.1471(3) 0.0566 1.0000 Uani . . . .
C97 C 0.5640(4) 0.0946(3) 0.1697(2) 0.0440 1.0000 Uani . . . .
C98 C 0.4178(4) 0.1057(3) 0.1892(3) 0.0499 1.0000 Uani . . . .
C99 C 0.3663(6) 0.0331(5) 0.2491(4) 0.0879 1.0000 Uani . . . .
C100 C 0.3604(6) 0.1143(5) 0.1217(3) 0.0826 1.0000 Uani . . . .
C101 C 0.8268(6) -0.0785(4) 0.1039(4) 0.0940 1.0000 Uani D . . .
C102 C 0.7867(18) -0.0721(13) 0.0321(8) 0.1004 0.408(12) Uani D P 2 1
C103 C 0.7836(15) -0.1024(7) 0.0430(6) 0.0976 0.592(12) Uani D P 2 2
C104 C 0.9664(10) -0.1036(11) 0.1047(10) 0.1043 0.408(12) Uani D P 2 1
C105 C 0.8367(13) -0.1486(6) 0.1707(5) 0.1095 0.592(12) Uani D P 2 2
C106 C 0.8527(4) 0.2123(3) 0.1570(2) 0.0454 1.0000 Uani . . . .
C107 C 0.9395(6) 0.1764(3) 0.2127(3) 0.0674 1.0000 Uani . . . .
C108 C 0.9317(7) 0.2455(4) 0.0826(3) 0.0746 1.0000 Uani . . . .
C109 C 0.5383(4) 0.3120(2) 0.14179(19) 0.0406 1.0000 Uani . . . .
C110 C 0.5113(4) 0.3922(2) 0.17431(19) 0.0387 1.0000 Uani . . . .
C111 C 0.2292(9) 0.9317(4) 0.5377(4) 0.0968 1.0000 Uani . . . .
C112 C 0.3568(5) 0.9290(3) 0.5466(3) 0.0640 1.0000 Uani . . . .
C113 C 0.3699(7) 0.9666(3) 0.6006(3) 0.0745 1.0000 Uani . . . .
C114 C 0.2711(12) 1.0045(5) 0.6455(5) 0.1120 1.0000 Uani . . . .
C115 C 0.1580(12) 1.0072(5) 0.6384(7) 0.1276 1.0000 Uani . . . .
C116 C 0.1270(6) 0.9728(4) 0.5873(5) 0.0834 1.0000 Uani . . . .
C117 C 0.2010(11) 0.8969(5) 0.4844(5) 0.1195 1.0000 Uani . . . .
H721 H 0.4549 0.4752 0.2872 0.0566 1.0000 Uiso R . . .
H722 H 0.3213 0.4395 0.3294 0.0570 1.0000 Uiso R . . .
H731 H 0.3326 0.3679 0.2367 0.0474 1.0000 Uiso R . . .
H771 H 0.5545 0.3170 0.5099 0.0400 1.0000 Uiso R . . .
H791 H 0.2407 0.2099 0.5190 0.0390 1.0000 Uiso R . . .
H811 H 0.2777 0.2286 0.3262 0.0461 1.0000 Uiso R . . .
H821 H 0.1517 0.1217 0.3820 0.1190 1.0000 Uiso R . . .
H822 H 0.1635 0.1311 0.4614 0.1191 1.0000 Uiso R . . .
H823 H 0.2873 0.0955 0.4066 0.1189 1.0000 Uiso R . . .
H833 H 0.0631 0.2750 0.3519 0.1286 1.0000 Uiso R . . .
H832 H 0.0752 0.2830 0.4304 0.1289 1.0000 Uiso R . . .
H831 H 0.1400 0.3487 0.3587 0.1296 1.0000 Uiso R . . .
H841 H 0.2822 0.2223 0.6270 0.0480 1.0000 Uiso R . . .
H853 H 0.4412 0.1644 0.6942 0.0798 1.0000 Uiso R . . .
H852 H 0.5505 0.1993 0.6302 0.0797 1.0000 Uiso R . . .
H851 H 0.4742 0.1262 0.6244 0.0799 1.0000 Uiso R . . .
H861 H 0.3214 0.3194 0.6891 0.0750 1.0000 Uiso R . . .
H862 H 0.4364 0.3519 0.6247 0.0747 1.0000 Uiso R . . .
H863 H 0.2917 0.3731 0.6138 0.0750 1.0000 Uiso R . . .
H871 H 0.6375 0.3712 0.3134 0.0425 1.0000 Uiso R . . .
H881 H 0.8366 0.3239 0.3425 0.0891 1.0000 Uiso R . . .
H882 H 0.7797 0.2873 0.4237 0.0888 1.0000 Uiso R . . .
H883 H 0.7665 0.2412 0.3628 0.0890 1.0000 Uiso R . . .
H891 H 0.7176 0.4696 0.3566 0.0741 1.0000 Uiso R . . .
H892 H 0.6530 0.4338 0.4371 0.0737 1.0000 Uiso R . . .
H893 H 0.5672 0.4824 0.3802 0.0738 1.0000 Uiso R . . .
H901 H 0.5697 0.1846 0.3001 0.0368 1.0000 Uiso R . . .
H941 H 0.9206 0.0600 0.1171 0.0739 1.0000 Uiso R . . .
H961 H 0.5807 -0.0230 0.1446 0.0771 1.0000 Uiso R . . .
H981 H 0.3903 0.1594 0.2077 0.0667 1.0000 Uiso R . . .
H991 H 0.2729 0.0418 0.2599 0.1318 1.0000 Uiso R . . .
H992 H 0.3973 0.0328 0.2930 0.1322 1.0000 Uiso R . . .
H993 H 0.3967 -0.0211 0.2329 0.1324 1.0000 Uiso R . . .
H1003 H 0.2671 0.1181 0.1369 0.1218 1.0000 Uiso R . . .
H1002 H 0.3841 0.1655 0.0851 0.1222 1.0000 Uiso R . . .
H1001 H 0.3940 0.0622 0.1022 0.1224 1.0000 Uiso R . . .
H1021 H 0.8298 -0.1182 0.0064 0.1582 0.408(12) Uiso R P 2 1
H1022 H 0.8016 -0.0167 -0.0002 0.1580 0.408(12) Uiso R P 2 1
H1023 H 0.6949 -0.0753 0.0448 0.1581 0.408(12) Uiso R P 2 1
H1031 H 0.8312 -0.1579 0.0348 0.1530 0.592(12) Uiso R P 2 2
H1032 H 0.8055 -0.0568 -0.0004 0.1530 0.592(12) Uiso R P 2 2
H1033 H 0.6915 -0.1064 0.0540 0.1533 0.592(12) Uiso R P 2 2
H1041 H 0.9964 -0.1554 0.0856 0.1550 0.408(12) Uiso R P 2 1
H1042 H 0.9797 -0.1132 0.1541 0.1550 0.408(12) Uiso R P 2 1
H1043 H 1.0100 -0.0572 0.0738 0.1550 0.408(12) Uiso R P 2 1
H1053 H 0.8836 -0.2004 0.1561 0.1750 0.592(12) Uiso R P 2 2
H1052 H 0.8825 -0.1292 0.2001 0.1750 0.592(12) Uiso R P 2 2
H1051 H 0.7521 -0.1591 0.1964 0.1751 0.592(12) Uiso R P 2 2
H1061 H 0.7959 0.2616 0.1743 0.0585 1.0000 Uiso R . . .
H1073 H 0.9890 0.2214 0.2130 0.1058 1.0000 Uiso R . . .
H1072 H 0.9960 0.1251 0.2002 0.1066 1.0000 Uiso R . . .
H1071 H 0.8864 0.1608 0.2608 0.1059 1.0000 Uiso R . . .
H1081 H 0.9704 0.2944 0.0857 0.1148 1.0000 Uiso R . . .
H1082 H 0.9956 0.1974 0.0708 0.1153 1.0000 Uiso R . . .
H1083 H 0.8734 0.2632 0.0484 0.1152 1.0000 Uiso R . . .
H1091 H 0.6107 0.3186 0.1003 0.0536 1.0000 Uiso R . . .
H1092 H 0.4638 0.3043 0.1247 0.0529 1.0000 Uiso R . . .
H1101 H 0.5916 0.4032 0.1845 0.0521 1.0000 Uiso R . . .
H1102 H 0.4802 0.4410 0.1393 0.0525 1.0000 Uiso R . . .
H1121 H 0.4276 0.9043 0.5169 0.0839 1.0000 Uiso R . . .
H1131 H 0.4557 0.9649 0.6076 0.0968 1.0000 Uiso R . . .
H1141 H 0.2830 1.0302 0.6830 0.1518 1.0000 Uiso R . . .
H1151 H 0.0921 1.0336 0.6700 0.2002 1.0000 Uiso R . . .
H1011 H 0.7878 -0.1241 0.1385 0.1199 0.408(12) Uiso R P 2 1
H1012 H 0.9129 -0.0671 0.0852 0.1199 0.592(12) Uiso R P 2 2
H1161 H 0.0398 0.9761 0.5836 0.1140 1.0000 Uiso R . . .
H1171 H 0.1104 0.9054 0.4881 0.1484 1.0000 Uiso R . . .
H1172 H 0.2402 0.9262 0.4376 0.1484 1.0000 Uiso R . . .
H1173 H 0.2316 0.8365 0.4905 0.1484 1.0000 Uiso R . . .

loop_
_atom_site_aniso_label
_atom_site_aniso_U_11
_atom_site_aniso_U_22
_atom_site_aniso_U_33
_atom_site_aniso_U_23
_atom_site_aniso_U_13
_atom_site_aniso_U_12
Al1 0.0279(5) 0.0356(5) 0.0199(4) -0.0015(4) -0.0034(3) 0.0076(4)
O2 0.0369(13) 0.0691(17) 0.0336(13) -0.0259(12) -0.0005(10) -0.0045(12)
C3 0.0448(15) 0.1052(19) 0.0468(15) -0.0437(15) -0.0044(13) -0.0021(15)
C4 0.045(2) 0.132(3) 0.050(2) -0.043(3) -0.001(2) -0.014(2)
C5 0.061(3) 0.106(3) 0.050(3) -0.028(3) 0.006(2) -0.009(2)
F6 0.064(5) 0.121(5) 0.050(4) -0.015(4) 0.023(4) -0.009(4)
F7 0.043(3) 0.149(5) 0.050(3) -0.045(3) 0.007(3) -0.010(3)
F8 0.070(4) 0.102(5) 0.050(4) -0.029(3) 0.008(3) -0.036(4)
F9 0.075(4) 0.131(4) 0.058(3) -0.023(3) 0.015(3) -0.042(3)
F10 0.038(2) 0.171(5) 0.068(3) -0.036(3) -0.013(2) -0.008(3)
F11 0.057(4) 0.117(5) 0.082(4) -0.028(4) -0.013(3) 0.027(4)
C12 0.061(3) 0.100(3) 0.074(3) -0.040(3) 0.004(3) 0.005(3)
C13 0.078(3) 0.104(3) 0.077(3) -0.054(3) 0.001(3) 0.007(3)
F14 0.092(4) 0.094(4) 0.093(4) -0.029(3) 0.000(3) 0.026(4)
F15 0.069(4) 0.077(4) 0.105(5) -0.044(4) 0.021(4) 0.001(3)
F16 0.098(4) 0.105(4) 0.107(4) -0.066(3) 0.006(4) -0.013(3)
F17 0.070(4) 0.143(5) 0.085(4) -0.069(4) -0.012(3) -0.018(4)
C18 0.056(3) 0.135(4) 0.062(3) -0.055(3) -0.013(2) -0.001(3)
F19 0.048(3) 0.176(5) 0.073(4) -0.040(4) -0.028(3) 0.002(3)
C20 0.055(3) 0.146(3) 0.047(2) -0.043(3) -0.013(2) 0.006(3)
F21 0.058(4) 0.151(5) 0.067(4) -0.052(4) -0.016(3) 0.013(4)
F22 0.088(4) 0.144(4) 0.036(2) -0.008(3) -0.006(3) 0.022(4)
F23 0.091(5) 0.102(5) 0.070(4) 0.002(4) 0.024(4) -0.001(4)
F24 0.079(5) 0.166(6) 0.068(5) -0.069(5) -0.015(5) 0.008(5)
F25 0.076(4) 0.196(6) 0.049(3) -0.061(4) -0.020(3) 0.018(4)
F26 0.089(5) 0.109(5) 0.092(5) -0.050(5) 0.018(5) 0.022(5)
F27 0.112(5) 0.114(5) 0.099(4) -0.073(4) 0.013(4) 0.016(4)
O28 0.0398(14) 0.0702(18) 0.0252(12) -0.0076(12) -0.0013(10) -0.0202(13)
C29 0.047(2) 0.076(3) 0.0284(17) -0.0018(17) -0.0080(15) -0.0235(19)
C30 0.041(2) 0.069(3) 0.053(3) 0.018(2) 0.004(2) -0.004(2)
F31 0.0707(18) 0.0681(17) 0.0440(14) -0.0135(13) 0.0112(13) -0.0011(14)
F32 0.0432(15) 0.077(2) 0.124(3) 0.025(2) -0.0133(17) -0.0024(14)
F33 0.072(2) 0.0678(19) 0.081(2) 0.0108(16) 0.0283(17) -0.0160(16)
C34 0.057(3) 0.061(3) 0.053(3) -0.018(2) -0.006(2) -0.003(2)
F35 0.090(2) 0.0573(17) 0.089(2) -0.0132(16) -0.0092(19) -0.0167(16)
F36 0.095(2) 0.0627(17) 0.0522(16) -0.0032(13) -0.0362(16) 0.0069(15)
F37 0.0617(18) 0.079(2) 0.106(3) -0.044(2) 0.0028(18) 0.0014(16)
C38 0.073(4) 0.096(4) 0.043(3) 0.001(3) -0.020(3) -0.048(3)
C39 0.061(3) 0.102(4) 0.047(3) -0.014(2) -0.017(2) -0.029(3)
F40 0.083(5) 0.102(5) 0.037(3) 0.005(3) -0.026(3) -0.052(4)
F41 0.066(3) 0.107(4) 0.041(3) -0.008(3) -0.024(2) -0.026(3)
F42 0.076(5) 0.109(5) 0.063(4) 0.008(4) -0.019(4) -0.062(4)
F43 0.065(3) 0.107(4) 0.075(4) -0.011(3) -0.014(3) -0.041(3)
F44 0.087(5) 0.095(5) 0.044(3) -0.014(3) -0.029(3) -0.047(4)
F45 0.072(4) 0.121(5) 0.050(3) -0.032(3) -0.025(3) -0.026(3)
O46 0.0515(15) 0.0588(16) 0.0347(13) -0.0114(11) -0.0108(11) -0.0233(13)
C47 0.0519(15) 0.0555(15) 0.0440(14) -0.0176(12) -0.0113(12) -0.0160(12)
C48 0.057(3) 0.059(3) 0.057(3) -0.014(3) -0.010(2) -0.024(2)
C49 0.076(3) 0.066(3) 0.072(3) -0.007(2) -0.027(2) -0.031(2)
F50 0.075(4) 0.067(4) 0.065(4) -0.018(3) 0.016(3) -0.035(3)
F51 0.076(3) 0.076(4) 0.070(3) 0.014(3) -0.018(3) -0.042(3)
F52 0.047(3) 0.076(4) 0.072(4) -0.007(4) -0.018(3) -0.025(3)
F53 0.089(4) 0.080(4) 0.095(4) -0.009(3) -0.047(3) -0.037(3)
F54 0.077(4) 0.049(3) 0.077(4) 0.002(3) -0.013(4) -0.021(3)
F55 0.101(4) 0.056(3) 0.101(4) -0.006(3) -0.035(4) -0.030(3)
C56 0.063(3) 0.064(3) 0.049(3) -0.026(2) -0.009(2) -0.007(2)
C57 0.057(3) 0.081(3) 0.043(2) -0.021(2) -0.016(2) -0.003(2)
F58 0.071(4) 0.076(4) 0.063(4) -0.040(3) -0.020(3) -0.002(3)
F59 0.068(3) 0.114(5) 0.048(3) -0.038(3) -0.023(2) -0.004(3)
F60 0.059(3) 0.101(4) 0.055(3) -0.031(3) -0.021(2) 0.021(3)
F61 0.080(4) 0.075(4) 0.050(4) -0.015(3) -0.005(3) 0.017(3)
F62 0.074(3) 0.095(4) 0.039(3) -0.006(3) -0.007(2) -0.020(3)
F63 0.079(4) 0.076(4) 0.054(4) -0.033(3) 0.021(3) -0.022(3)
C64 0.054(3) 0.069(3) 0.068(3) -0.015(3) -0.003(2) -0.005(2)
C65 0.054(3) 0.051(3) 0.049(3) -0.009(2) -0.004(2) -0.013(2)
F66 0.057(3) 0.106(4) 0.073(4) -0.022(3) 0.005(3) 0.004(3)
F67 0.085(4) 0.065(4) 0.062(4) -0.008(3) 0.028(3) 0.008(3)
F68 0.049(4) 0.066(4) 0.051(3) 0.016(3) -0.014(3) -0.008(3)
F69 0.051(3) 0.077(4) 0.073(4) 0.004(3) -0.005(3) 0.005(3)
F70 0.063(3) 0.055(3) 0.113(4) -0.019(3) -0.007(3) -0.003(2)
F71 0.052(4) 0.039(3) 0.079(4) -0.001(3) -0.005(3) -0.011(2)
C72 0.043(2) 0.0423(19) 0.0342(18) -0.0063(15) -0.0142(15) 0.0039(15)
C73 0.0393(18) 0.0288(15) 0.0258(15) 0.0004(12) -0.0047(13) 0.0065(13)
N74 0.0278(13) 0.0275(12) 0.0200(12) -0.0014(10) -0.0037(10) -0.0007(10)
C75 0.0274(14) 0.0251(14) 0.0198(14) -0.0022(11) -0.0034(11) -0.0003(11)
C76 0.0253(14) 0.0233(13) 0.0286(15) -0.0015(11) -0.0049(12) -0.0024(11)
C77 0.0299(15) 0.0316(15) 0.0277(15) -0.0046(12) -0.0093(12) -0.0036(12)
C78 0.0310(16) 0.0306(15) 0.0235(15) -0.0045(12) -0.0037(12) -0.0035(12)
C79 0.0275(15) 0.0307(15) 0.0260(15) -0.0044(12) -0.0026(12) -0.0070(12)
C80 0.0263(14) 0.0277(14) 0.0249(15) -0.0038(11) -0.0058(12) -0.0025(11)
C81 0.0322(17) 0.048(2) 0.0274(16) -0.0049(14) -0.0054(13) -0.0146(15)
C82 0.114(5) 0.074(3) 0.061(3) 0.009(3) -0.040(3) -0.060(3)
C83 0.037(2) 0.121(5) 0.095(4) -0.054(4) -0.030(3) 0.011(3)
C84 0.0372(18) 0.050(2) 0.0237(16) -0.0075(14) -0.0042(13) -0.0138(15)
C85 0.068(3) 0.052(2) 0.0276(18) 0.0004(16) -0.0139(18) -0.004(2)
C86 0.045(2) 0.059(2) 0.039(2) -0.0215(18) -0.0048(17) -0.0059(18)
C87 0.0292(16) 0.0318(16) 0.0294(16) 0.0019(12) -0.0049(12) -0.0078(13)
C88 0.0289(18) 0.052(2) 0.064(3) 0.010(2) 0.0005(18) -0.0036(17)
C89 0.046(2) 0.043(2) 0.047(2) -0.0054(17) -0.0061(17) -0.0193(17)
C90 0.0279(15) 0.0267(14) 0.0258(15) -0.0027(11) -0.0059(12) -0.0011(11)
N91 0.0418(16) 0.0309(14) 0.0241(13) -0.0058(11) -0.0063(11) 0.0057(12)
C92 0.046(2) 0.0311(17) 0.0299(17) -0.0088(13) -0.0054(15) 0.0054(14)
C93 0.049(2) 0.0373(19) 0.043(2) -0.0157(16) -0.0039(17) 0.0027(16)
C94 0.046(2) 0.051(2) 0.072(3) -0.032(2) 0.001(2) 0.0060(19)
C95 0.067(3) 0.057(3) 0.103(4) -0.052(3) -0.007(3) 0.003(2)
C96 0.059(3) 0.049(2) 0.070(3) -0.029(2) -0.012(2) -0.003(2)
C97 0.049(2) 0.043(2) 0.041(2) -0.0147(16) -0.0121(17) 0.0020(17)
C98 0.050(2) 0.051(2) 0.051(2) -0.0138(19) -0.0130(19) -0.0015(18)
C99 0.064(3) 0.103(5) 0.071(4) 0.017(3) -0.002(3) -0.005(3)
C100 0.066(3) 0.123(5) 0.061(3) -0.001(3) -0.027(3) -0.022(3)
C101 0.090(3) 0.065(3) 0.132(4) -0.063(3) 0.000(3) 0.005(2)
C102 0.106(7) 0.070(6) 0.136(6) -0.078(6) 0.001(6) 0.005(6)
C103 0.103(6) 0.066(5) 0.136(6) -0.075(5) 0.007(5) -0.008(5)
C104 0.094(6) 0.069(6) 0.147(7) -0.059(6) 0.001(6) 0.017(5)
C105 0.108(6) 0.056(4) 0.155(7) -0.050(4) 0.004(6) 0.012(5)
C106 0.045(2) 0.0377(19) 0.048(2) -0.0132(16) 0.0004(17) 0.0014(16)
C107 0.076(3) 0.056(3) 0.077(4) -0.008(2) -0.026(3) -0.019(3)
C108 0.091(4) 0.074(3) 0.056(3) -0.012(3) 0.006(3) -0.032(3)
C109 0.053(2) 0.0376(18) 0.0239(16) -0.0021(14) -0.0084(15) 0.0089(16)
C110 0.050(2) 0.0324(17) 0.0253(16) -0.0007(13) -0.0012(15) 0.0028(15)
C111 0.135(7) 0.062(3) 0.096(5) 0.037(3) -0.062(5) -0.042(4)
C112 0.066(3) 0.042(2) 0.074(3) 0.008(2) -0.016(3) -0.005(2)
C113 0.095(4) 0.043(3) 0.073(4) 0.006(2) -0.010(3) -0.013(3)
C114 0.156(9) 0.060(4) 0.096(6) 0.007(4) 0.009(6) -0.029(5)
C115 0.132(8) 0.068(5) 0.144(9) 0.035(5) 0.005(7) -0.029(5)
C116 0.047(3) 0.065(4) 0.108(5) 0.035(4) -0.010(3) -0.007(3)
C117 0.166(9) 0.080(5) 0.110(6) 0.024(4) -0.056(6) -0.031(5)

loop_
_atom_type_symbol
_atom_type_scat_dispersion_real
_atom_type_scat_dispersion_imag
_atom_type_scat_Cromer_Mann_a1
_atom_type_scat_Cromer_Mann_b1
_atom_type_scat_Cromer_Mann_a2
_atom_type_scat_Cromer_Mann_b2
_atom_type_scat_Cromer_Mann_a3
_atom_type_scat_Cromer_Mann_b3
_atom_type_scat_Cromer_Mann_a4
_atom_type_scat_Cromer_Mann_b4
_atom_type_scat_Cromer_Mann_c
_atom_type_scat_source
C 0.0181 0.0091 2.3100 20.8439 1.0200 10.2075 1.5886 0.5687 0.8650 51.6512 0.2156 'International Tables Vol C 4.2.6.8 and 6.1.1.4'
H 0.0000 0.0000 0.4930 10.5109 0.3229 26.1257 0.1402 3.1424 0.0408 57.7998 0.0030 'International Tables Vol C 4.2.6.8 and 6.1.1.4'
N 0.0311 0.0180 12.2126 0.0057 3.1322 9.8933 2.0125 28.9975 1.1663 0.5826 -11.5290 'International Tables Vol C 4.2.6.8 and 6.1.1.4'
Al 0.2130 0.2455 6.4202 3.0387 1.9002 0.7426 1.5936 31.5472 1.9646 85.0886 1.1151 'International Tables Vol C 4.2.6.8 and 6.1.1.4'
F 0.0727 0.0534 3.5392 10.2825 2.6412 4.2944 1.5170 0.2615 1.0243 26.1476 0.2776 'International Tables Vol C 4.2.6.8 and 6.1.1.4'
O 0.0492 0.0322 3.0485 13.2771 2.2868 5.7011 1.5463 0.3239 0.8670 32.9089 0.2508 'International Tables Vol C 4.2.6.8 and 6.1.1.4'

loop_
_geom_angle_atom_site_label_1
_geom_angle_atom_site_label_2
_geom_angle_atom_site_label_3
_geom_angle
_geom_angle_publ_flag
O2 Al1 O28 107.01(14) yes
O2 Al1 O46 111.95(11) yes
O28 Al1 O46 106.60(12) yes
O2 Al1 C72 109.21(14) yes
O28 Al1 C72 112.86(16) yes
O46 Al1 C72 109.22(15) yes
Al1 O2 C3 152.54(12) yes
O2 C3 C4 108.44(5) yes
O2 C3 C13 108.36(5) yes
C4 C3 C13 110.50(5) yes
O2 C3 C20 108.49(5) yes
C4 C3 C20 110.54(5) yes
C13 C3 C20 110.44(5) yes
O2 C3 C5 108.54(5) yes
O2 C3 C12 108.47(5) yes
C5 C3 C12 110.38(5) yes
O2 C3 C18 108.47(5) yes
C5 C3 C18 110.41(5) yes
C12 C3 C18 110.50(5) yes
C3 C4 F7 111.31(5) yes
C3 C4 F9 111.25(5) yes
F7 C4 F9 107.64(5) yes
C3 C4 F10 111.19(5) yes
F7 C4 F10 107.63(5) yes
F9 C4 F10 107.64(5) yes
C3 C5 F6 111.26(5) yes
C3 C5 F8 111.30(5) yes
F6 C5 F8 107.59(6) yes
C3 C5 F23 111.27(5) yes
F6 C5 F23 107.59(6) yes
F8 C5 F23 107.64(5) yes
C3 C12 F11 111.24(5) yes
C3 C12 F15 111.26(5) yes
F11 C12 F15 107.65(6) yes
C3 C12 F26 111.27(5) yes
F11 C12 F26 107.60(6) yes
F15 C12 F26 107.63(6) yes
C3 C13 F14 111.25(5) yes
C3 C13 F16 111.25(5) yes
F14 C13 F16 107.62(5) yes
C3 C13 F27 111.27(5) yes
F14 C13 F27 107.63(5) yes
F16 C13 F27 107.63(5) yes
C3 C18 F17 111.23(5) yes
C3 C18 F21 111.25(5) yes
F17 C18 F21 107.67(6) yes
C3 C18 F24 111.26(5) yes
F17 C18 F24 107.61(5) yes
F21 C18 F24 107.62(6) yes
C3 C20 F19 111.25(5) yes
C3 C20 F22 111.28(5) yes
F19 C20 F22 107.64(5) yes
C3 C20 F25 111.27(5) yes
F19 C20 F25 107.62(5) yes
F22 C20 F25 107.59(5) yes
Al1 O28 C29 148.0(2) yes
O28 C29 C30 106.1(3) yes
O28 C29 C34 109.9(3) yes
C30 C29 C34 108.1(3) yes
O28 C29 C39 112.4(3) yes
C30 C29 C39 105.0(3) yes
C34 C29 C39 114.7(3) yes
O28 C29 C30 106.1(3) yes
O28 C29 C34 109.9(3) yes
C30 C29 C34 108.1(3) yes
O28 C29 C38 111.2(3) yes
C30 C29 C38 118.5(3) yes
C34 C29 C38 102.9(3) yes
C29 C30 F31 111.8(4) yes
C29 C30 F32 110.2(4) yes
F31 C30 F32 107.7(5) yes
C29 C30 F33 111.0(4) yes
F31 C30 F33 108.6(4) yes
F32 C30 F33 107.2(4) yes
C29 C34 F35 112.6(4) yes
C29 C34 F36 110.4(4) yes
F35 C34 F36 108.2(4) yes
C29 C34 F37 109.9(4) yes
F35 C34 F37 108.5(4) yes
F36 C34 F37 107.1(4) yes
C29 C38 F40 111.24(5) yes
C29 C38 F42 111.29(5) yes
F40 C38 F42 107.62(6) yes
C29 C38 F44 111.28(5) yes
F40 C38 F44 107.61(6) yes
F42 C38 F44 107.61(6) yes
C29 C39 F41 111.26(5) yes
C29 C39 F43 111.28(5) yes
F41 C39 F43 107.61(5) yes
C29 C39 F45 111.23(5) yes
F41 C39 F45 107.63(5) yes
F43 C39 F45 107.64(5) yes
Al1 O46 C47 155.25(11) yes
O46 C47 C49 108.37(5) yes
O46 C47 C57 108.41(5) yes
C49 C47 C57 110.50(5) yes
O46 C47 C64 108.53(5) yes
C49 C47 C64 110.53(5) yes
C57 C47 C64 110.43(5) yes
O46 C47 C48 108.34(5) yes
O46 C47 C56 108.47(5) yes
C48 C47 C56 110.51(5) yes
O46 C47 C65 108.54(5) yes
C48 C47 C65 110.41(5) yes
C56 C47 C65 110.50(5) yes
C47 C48 F50 111.24(5) yes
C47 C48 F52 111.32(5) yes
F50 C48 F52 107.60(5) yes
C47 C48 F54 111.24(5) yes
F50 C48 F54 107.60(5) yes
F52 C48 F54 107.66(5) yes
C47 C49 F51 111.24(5) yes
C47 C49 F53 111.33(5) yes
F51 C49 F53 107.63(5) yes
C47 C49 F55 111.18(5) yes
F51 C49 F55 107.62(5) yes
F53 C49 F55 107.66(5) yes
C47 C56 F58 111.30(5) yes
C47 C56 F61 111.24(5) yes
F58 C56 F61 107.60(5) yes
C47 C56 F63 111.24(5) yes
F58 C56 F63 107.65(6) yes
F61 C56 F63 107.63(6) yes
C47 C57 F59 111.32(5) yes
C47 C57 F60 111.24(5) yes
F59 C57 F60 107.62(5) yes
C47 C57 F62 111.24(5) yes
F59 C57 F62 107.61(5) yes
F60 C57 F62 107.62(5) yes
C47 C64 F66 111.25(5) yes
C47 C64 F69 111.26(5) yes
F66 C64 F69 107.61(5) yes
C47 C64 F70 111.26(5) yes
F66 C64 F70 107.65(5) yes
F69 C64 F70 107.61(5) yes
C47 C65 F67 111.25(5) yes
C47 C65 F68 111.25(5) yes
F67 C65 F68 107.61(6) yes
C47 C65 F71 111.30(5) yes
F67 C65 F71 107.63(5) yes
F68 C65 F71 107.61(5) yes
Al1 C72 C73 116.5(2) yes
Al1 C72 H721 109.8 no
C73 C72 H721 107.3 no
Al1 C72 H722 106.6 no
C73 C72 H722 107.7 no
H721 C72 H722 108.7 no
C72 C73 N74 113.9(3) yes
C72 C73 C110 115.1(3) yes
N74 C73 C110 105.7(3) yes
C72 C73 H731 104.3 no
N74 C73 H731 109.3 no
C110 C73 H731 108.4 no
C73 N74 C75 121.9(2) yes
C73 N74 C90 120.5(3) yes
C75 N74 C90 117.3(3) yes
N74 C75 C76 118.5(3) yes
N74 C75 C80 118.9(3) yes
C76 C75 C80 122.6(3) yes
C75 C76 C77 117.3(3) yes
C75 C76 C87 122.2(3) yes
C77 C76 C87 120.5(3) yes
C76 C77 C78 122.3(3) yes
C76 C77 H771 119.2 no
C78 C77 H771 118.6 no
C77 C78 C79 118.6(3) yes
C77 C78 C84 121.8(3) yes
C79 C78 C84 119.6(3) yes
C78 C79 C80 121.7(3) yes
C78 C79 H791 118.9 no
C80 C79 H791 119.3 no
C79 C80 C75 117.5(3) yes
C79 C80 C81 119.8(3) yes
C75 C80 C81 122.7(3) yes
C80 C81 C82 113.0(3) yes
C80 C81 C83 110.3(3) yes
C82 C81 C83 110.1(5) yes
C80 C81 H811 108.4 no
C82 C81 H811 110.0 no
C83 C81 H811 104.7 no
C81 C82 H821 107.6 no
C81 C82 H822 109.7 no
H821 C82 H822 111.2 no
C81 C82 H823 106.0 no
H821 C82 H823 110.3 no
H822 C82 H823 111.7 no
C81 C83 H833 108.1 no
C81 C83 H832 105.4 no
H833 C83 H832 108.7 no
C81 C83 H831 109.8 no
H833 C83 H831 111.6 no
H832 C83 H831 113.0 no
C78 C84 C85 110.7(3) yes
C78 C84 C86 111.2(3) yes
C85 C84 C86 110.6(3) yes
C78 C84 H841 106.7 no
C85 C84 H841 108.4 no
C86 C84 H841 109.2 no
C84 C85 H853 108.2 no
C84 C85 H852 111.4 no
H853 C85 H852 109.6 no
C84 C85 H851 108.6 no
H853 C85 H851 108.3 no
H852 C85 H851 110.6 no
C84 C86 H861 109.2 no
C84 C86 H862 111.2 no
H861 C86 H862 109.9 no
C84 C86 H863 110.1 no
H861 C86 H863 107.7 no
H862 C86 H863 108.6 no
C76 C87 C88 110.3(3) yes
C76 C87 C89 111.7(3) yes
C88 C87 C89 111.3(3) yes
C76 C87 H871 107.8 no
C88 C87 H871 107.6 no
C89 C87 H871 107.9 no
C87 C88 H881 107.8 no
C87 C88 H882 109.8 no
H881 C88 H882 107.5 no
C87 C88 H883 113.3 no
H881 C88 H883 109.4 no
H882 C88 H883 109.0 no
C87 C89 H891 108.3 no
C87 C89 H892 110.8 no
H891 C89 H892 109.4 no
C87 C89 H893 110.0 no
H891 C89 H893 109.1 no
H892 C89 H893 109.1 no
N74 C90 N91 124.6(3) yes
N74 C90 H901 118.6 no
N91 C90 H901 116.8 no
C90 N91 C92 119.2(3) yes
C90 N91 C109 121.7(3) yes
C92 N91 C109 119.0(3) yes
N91 C92 C93 118.5(3) yes
N91 C92 C97 118.7(3) yes
C93 C92 C97 122.8(3) yes
C92 C93 C94 116.8(4) yes
C92 C93 C106 123.5(3) yes
C94 C93 C106 119.7(4) yes
C93 C94 C95 122.5(4) yes
C93 C94 H941 118.6 no
C95 C94 H941 118.9 no
C94 C95 C96 118.5(4) yes
C94 C95 C101 122.1(5) yes
C96 C95 C101 119.3(5) yes
C95 C96 C97 121.9(4) yes
C95 C96 H961 119.9 no
C97 C96 H961 118.2 no
C96 C97 C92 117.4(4) yes
C96 C97 C98 119.0(4) yes
C92 C97 C98 123.5(4) yes
C97 C98 C99 112.9(4) yes
C97 C98 C100 110.8(4) yes
C99 C98 C100 110.0(5) yes
C97 C98 H981 107.1 no
C99 C98 H981 107.2 no
C100 C98 H981 108.6 no
C98 C99 H991 110.9 no
C98 C99 H992 108.3 no
H991 C99 H992 108.8 no
C98 C99 H993 108.4 no
H991 C99 H993 109.7 no
H992 C99 H993 110.7 no
C98 C100 H1003 108.3 no
C98 C100 H1002 110.6 no
H1003 C100 H1002 110.6 no
C98 C100 H1001 107.1 no
H1003 C100 H1001 110.0 no
H1002 C100 H1001 110.2 no
C95 C101 C102 103.6(8) yes
C95 C101 C104 118.2(7) yes
C102 C101 C104 116.27(7) yes
C95 C101 H1011 106.6 no
C102 C101 H1011 107.7 no
C104 C101 H1011 103.8 no
C95 C101 C103 117.3(7) yes
C95 C101 C105 109.3(6) yes
C103 C101 C105 116.27(7) yes
C95 C101 H1012 102.4 no
C103 C101 H1012 105.9 no
C105 C101 H1012 103.7 no
C101 C102 H1021 114.0 no
C101 C102 H1022 110.4 no
H1021 C102 H1022 108.7 no
C101 C102 H1023 105.0 no
H1021 C102 H1023 109.4 no
H1022 C102 H1023 109.2 no
C101 C103 H1031 108.6 no
C101 C103 H1032 105.8 no
H1031 C103 H1032 109.8 no
C101 C103 H1033 112.3 no
H1031 C103 H1033 109.4 no
H1032 C103 H1033 110.8 no
C101 C104 H1041 109.4 no
C101 C104 H1042 109.3 no
H1041 C104 H1042 110.2 no
C101 C104 H1043 107.5 no
H1041 C104 H1043 109.5 no
H1042 C104 H1043 110.9 no
C101 C105 H1053 109.2 no
C101 C105 H1052 107.5 no
H1053 C105 H1052 109.6 no
C101 C105 H1051 109.1 no
H1053 C105 H1051 109.8 no
H1052 C105 H1051 111.6 no
C93 C106 C107 111.6(4) yes
C93 C106 C108 111.8(4) yes
C107 C106 C108 110.2(4) yes
C93 C106 H1061 108.8 no
C107 C106 H1061 105.6 no
C108 C106 H1061 108.6 no
C106 C107 H1073 108.5 no
C106 C107 H1072 110.1 no
H1073 C107 H1072 110.9 no
C106 C107 H1071 108.8 no
H1073 C107 H1071 109.1 no
H1072 C107 H1071 109.4 no
C106 C108 H1081 108.5 no
C106 C108 H1082 106.3 no
H1081 C108 H1082 112.1 no
C106 C108 H1083 107.0 no
H1081 C108 H1083 111.0 no
H1082 C108 H1083 111.7 no
N91 C109 C110 109.7(3) yes
N91 C109 H1091 109.2 no
C110 C109 H1091 108.7 no
N91 C109 H1092 109.4 no
C110 C109 H1092 110.7 no
H1091 C109 H1092 109.1 no
C73 C110 C109 111.0(3) yes
C73 C110 H1101 108.1 no
C109 C110 H1101 108.9 no
C73 C110 H1102 110.8 no
C109 C110 H1102 108.8 no
H1101 C110 H1102 109.2 no
C112 C111 C116 117.2(7) yes
C112 C111 C117 122.3(9) yes
C116 C111 C117 120.5(9) yes
C111 C112 C113 115.8(7) yes
C111 C112 H1121 122.5 no
C113 C112 H1121 121.7 no
C112 C113 C114 124.8(8) yes
C112 C113 H1131 116.7 no
C114 C113 H1131 118.4 no
C113 C114 C115 120.1(11) yes
C113 C114 H1141 123.1 no
C115 C114 H1141 116.8 no
C114 C115 C116 123.0(11) yes
C114 C115 H1151 118.3 no
C116 C115 H1151 118.7 no
C111 C116 C115 119.1(7) yes
C111 C116 H1161 120.4 no
C115 C116 H1161 120.5 no
C111 C117 H1171 108.5 no
C111 C117 H1172 108.9 no
H1171 C117 H1172 109.5 no
C111 C117 H1173 111.1 no
H1171 C117 H1173 109.5 no
H1172 C117 H1173 109.5 no

loop_
_geom_bond_atom_site_label_1
_geom_bond_atom_site_label_2
_geom_bond_distance
_geom_bond_publ_flag
Al1 O2 1.729(2) yes
Al1 O28 1.745(3) yes
Al1 O46 1.710(2) yes
Al1 C72 1.972(4) yes
O2 C3 1.381(2) yes
C3 C4 1.514(3) yes
C3 C13 1.534(3) yes
C3 C20 1.541(3) yes
C3 C5 1.556(3) yes
C3 C12 1.526(3) yes
C3 C18 1.518(3) yes
C4 F7 1.341(5) yes
C4 F9 1.341(5) yes
C4 F10 1.310(4) yes
C5 F6 1.339(5) yes
C5 F8 1.333(5) yes
C5 F23 1.332(5) yes
F11 C12 1.340(5) yes
C12 F15 1.330(5) yes
C12 F26 1.338(5) yes
C13 F14 1.346(5) yes
C13 F16 1.346(5) yes
C13 F27 1.338(5) yes
F17 C18 1.315(5) yes
C18 F21 1.357(5) yes
C18 F24 1.332(5) yes
F19 C20 1.343(5) yes
C20 F22 1.311(5) yes
C20 F25 1.331(5) yes
O28 C29 1.345(4) yes
C29 C30 1.575(6) yes
C29 C34 1.568(6) yes
C29 C39 1.533(4) yes
C29 C30 1.575(6) yes
C29 C34 1.568(6) yes
C29 C38 1.563(5) yes
C30 F31 1.316(7) yes
C30 F32 1.332(6) yes
C30 F33 1.333(5) yes
C34 F35 1.330(6) yes
C34 F36 1.331(6) yes
C34 F37 1.318(6) yes
C38 F40 1.324(5) yes
C38 F42 1.339(5) yes
C38 F44 1.342(5) yes
C39 F41 1.334(5) yes
C39 F43 1.342(5) yes
C39 F45 1.339(5) yes
O46 C47 1.381(2) yes
C47 C49 1.515(3) yes
C47 C57 1.545(3) yes
C47 C64 1.529(3) yes
C47 C48 1.538(3) yes
C47 C56 1.531(4) yes
C47 C65 1.539(3) yes
C48 F50 1.319(5) yes
C48 F52 1.344(5) yes
C48 F54 1.322(5) yes
C49 F51 1.330(5) yes
C49 F53 1.345(5) yes
C49 F55 1.326(5) yes
C56 F58 1.343(5) yes
C56 F61 1.322(5) yes
C56 F63 1.344(5) yes
C57 F59 1.345(5) yes
C57 F60 1.326(5) yes
C57 F62 1.345(5) yes
C64 F66 1.325(5) yes
C64 F69 1.339(5) yes
C64 F70 1.335(5) yes
C65 F67 1.345(5) yes
C65 F68 1.333(5) yes
C65 F71 1.320(5) yes
C72 C73 1.490(5) yes
C72 H721 1.001 no
C72 H722 0.985 no
C73 N74 1.519(4) yes
C73 C110 1.531(5) yes
C73 H731 0.995 no
N74 C75 1.456(4) yes
N74 C90 1.306(4) yes
C75 C76 1.398(4) yes
C75 C80 1.399(4) yes
C76 C77 1.392(4) yes
C76 C87 1.524(4) yes
C77 C78 1.390(5) yes
C77 H771 0.945 no
C78 C79 1.388(5) yes
C78 C84 1.526(4) yes
C79 C80 1.400(4) yes
C79 H791 0.940 no
C80 C81 1.519(4) yes
C81 C82 1.502(6) yes
C81 C83 1.541(6) yes
C81 H811 0.967 no
C82 H821 0.968 no
C82 H822 0.970 no
C82 H823 0.971 no
C83 H833 0.967 no
C83 H832 0.970 no
C83 H831 0.970 no
C84 C85 1.532(6) yes
C84 C86 1.518(5) yes
C84 H841 0.981 no
C85 H853 0.948 no
C85 H852 0.971 no
C85 H851 0.955 no
C86 H861 0.968 no
C86 H862 0.987 no
C86 H863 0.966 no
C87 C88 1.523(5) yes
C87 C89 1.522(5) yes
C87 H871 0.986 no
C88 H881 0.960 no
C88 H882 0.960 no
C88 H883 0.960 no
C89 H891 0.959 no
C89 H892 0.950 no
C89 H893 0.969 no
C90 N91 1.317(4) yes
C90 H901 0.947 no
N91 C92 1.458(4) yes
N91 C109 1.471(4) yes
C92 C93 1.387(6) yes
C92 C97 1.389(6) yes
C93 C94 1.399(5) yes
C93 C106 1.528(6) yes
C94 C95 1.375(7) yes
C94 H941 0.948 no
C95 C96 1.378(8) yes
C95 C101 1.520(6) yes
C96 C97 1.397(6) yes
C96 H961 0.938 no
C97 C98 1.523(6) yes
C98 C99 1.512(7) yes
C98 C100 1.524(7) yes
C98 H981 0.978 no
C99 H991 0.972 no
C99 H992 0.971 no
C99 H993 0.967 no
C100 H1003 0.976 no
C100 H1002 0.973 no
C100 H1001 0.971 no
C101 C102 1.508(7) yes
C101 C104 1.488(7) yes
C101 H1011 0.950 no
C101 C103 1.498(7) yes
C101 C105 1.497(7) yes
C101 H1012 0.950 no
C102 H1021 0.973 no
C102 H1022 0.969 no
C102 H1023 0.972 no
C103 H1031 0.971 no
C103 H1032 0.982 no
C103 H1033 0.978 no
C104 H1041 0.957 no
C104 H1042 0.961 no
C104 H1043 0.956 no
C105 H1053 0.956 no
C105 H1052 0.961 no
C105 H1051 0.956 no
C106 C107 1.519(7) yes
C106 C108 1.514(7) yes
C106 H1061 0.982 no
C107 H1073 0.973 no
C107 H1072 0.973 no
C107 H1071 0.971 no
C108 H1081 0.969 no
C108 H1082 0.970 no
C108 H1083 0.968 no
C109 C110 1.511(5) yes
C109 H1091 0.979 no
C109 H1092 0.970 no
C110 H1101 0.983 no
C110 H1102 0.964 no
C111 C112 1.416(9) yes
C111 C116 1.452(12) yes
C111 C117 1.385(11) yes
C112 C113 1.358(9) yes
C112 H1121 0.929 no
C113 C114 1.357(11) yes
C113 H1131 0.958 no
C114 C115 1.249(14) yes
C114 H1141 0.951 no
C115 C116 1.358(14) yes
C115 H1151 0.931 no
C116 H1161 0.950 no
C117 H1171 0.950 no
C117 H1172 0.950 no
C117 H1173 0.950 no

loop_
_geom_hbond_atom_site_label_D
_geom_hbond_atom_site_label_H
_geom_hbond_atom_site_label_A
_geom_hbond_angle_DHA
_geom_hbond_distance_DH
_geom_hbond_distance_HA
_geom_hbond_distance_DA
_geom_hbond_publ_flag
C105 H1011 C102 144.8(10) 0.876 2.013 2.775(7) yes
C105 H1011 C103 143.0(11) 0.876 1.788 2.543(7) yes
C104 H1012 C94 120.1(11) 0.828 2.476 2.978(7) yes
C104 H1012 C95 131.3(12) 0.828 1.958 2.581(7) yes
C104 H1012 C102 134.3(12) 0.828 1.897 2.545(7) yes
C104 H1012 C103 121.2(11) 0.828 1.981 2.512(7) yes
